data_4025215
loop_
_publ_author_name
'Jeff R. Henderson'
'Julian P. Chesterman'
'Masood Parvez'
'Brian A. Keay'

_publ_contact_author
;
    Masood Parvez
    Department of Chemistry
    University of Calgary
    2500 University Drive N.W.
    Calgary, Alberta, Canada T2N 1N4  
;
_publ_contact_author_email ' parvez@ucalgary.ca '
_publ_contact_author_fax ' (403)289-9488 '
_publ_contact_author_phone ' (403)220-5348 '
_publ_section_title
;
 Diastereoselective Diels-Alder Reactions with an Allenyl-Containing
 Spiro-Amido Chiral Auxiliary
;
_journal_name_full 'Journal of Organic Chemistry'
_journal_page_first 988
_journal_page_last 991
_journal_paper_doi 10.1021/jo902556b
_journal_volume 75
_journal_year 2010
_chemical_absolute_configuration syn
_chemical_formula_moiety 'C14 H23 N O'
_chemical_formula_sum 'C14 H23 N O'
_chemical_formula_weight 221.33
_chemical_name_systematic
;
 ?
;
_space_group_IT_number 4
_symmetry_cell_setting monoclinic
_symmetry_space_group_name_Hall 'P 2yb'
_symmetry_space_group_name_H-M 'P 1 21 1'
_atom_sites_solution_hydrogens geom
_atom_sites_solution_primary direct
_atom_sites_solution_secondary difmap
_audit_creation_method SHELXL-97
_cell_angle_alpha 90.00
_cell_angle_beta 105.59(2)
_cell_angle_gamma 90.00
_cell_formula_units_Z 4
_cell_length_a 9.960(3)
_cell_length_b 10.936(4)
_cell_length_c 13.069(3)
_cell_measurement_reflns_used 17745
_cell_measurement_temperature 173(2)
_cell_measurement_theta_max 27.5
_cell_measurement_theta_min 1.0
_cell_volume 1371.1(7)
_computing_cell_refinement 'HKL DENZO (Otwinowski & Minor, 1997)'
_computing_data_collection 'COLLECT (Hooft, 1998)'
_computing_data_reduction 'SCALEPACK (Otwinowski & Minor, 1997)'
_computing_molecular_graphics 'ORTEP-3 (Farrugia, 1997)'
_computing_publication_material 'SHELXL-97 (Sheldrick, 2008)'
_computing_structure_refinement 'SHELXL-97 (Sheldrick, 2008)'
_computing_structure_solution 'SIR92 (Altomare et al., 1991)'
_diffrn_ambient_temperature 173(2)
_diffrn_measured_fraction_theta_full 0.992
_diffrn_measured_fraction_theta_max 0.992
_diffrn_measurement_device_type 'Nonius Kappa CCD'
_diffrn_measurement_method ' \w and \f '
_diffrn_radiation_monochromator graphite
_diffrn_radiation_source 'fine-focus sealed tube'
_diffrn_radiation_type MoK\a
_diffrn_radiation_wavelength 0.71073
_diffrn_reflns_av_R_equivalents 0.0244
_diffrn_reflns_av_sigmaI/netI 0.0350
_diffrn_reflns_limit_h_max 12
_diffrn_reflns_limit_h_min -12
_diffrn_reflns_limit_k_max 14
_diffrn_reflns_limit_k_min -14
_diffrn_reflns_limit_l_max 16
_diffrn_reflns_limit_l_min -16
_diffrn_reflns_number 6104
_diffrn_reflns_theta_full 27.46
_diffrn_reflns_theta_max 27.46
_diffrn_reflns_theta_min 2.30
_diffrn_standards_number 0
_exptl_absorpt_coefficient_mu 0.066
_exptl_absorpt_correction_T_max 0.9960
_exptl_absorpt_correction_T_min 0.9804
_exptl_absorpt_correction_type multi-scan
_exptl_absorpt_process_details 'SORTAV: (Blessing, 1997)'
_exptl_crystal_colour colorless
_exptl_crystal_density_diffrn 1.072
_exptl_crystal_density_method 'not measured'
_exptl_crystal_description plate
_exptl_crystal_F_000 488
_exptl_crystal_size_max 0.30
_exptl_crystal_size_mid 0.18
_exptl_crystal_size_min 0.06
_refine_diff_density_max 0.433
_refine_diff_density_min -0.280
_refine_diff_density_rms 0.034
_refine_ls_abs_structure_details 'Flack H D (1983), Acta Cryst. A39, 876-881'
_refine_ls_extinction_method none
_refine_ls_goodness_of_fit_ref 1.022
_refine_ls_hydrogen_treatment constr
_refine_ls_matrix_type full
_refine_ls_number_parameters 295
_refine_ls_number_reflns 3267
_refine_ls_number_restraints 1
_refine_ls_restrained_S_all 1.022
_refine_ls_R_factor_all 0.0723
_refine_ls_R_factor_gt 0.0508
_refine_ls_shift/su_max 0.000
_refine_ls_shift/su_mean 0.000
_refine_ls_structure_factor_coef Fsqd
_refine_ls_weighting_details 'calc w=1/[\s^2^(Fo^2^)+(0.0669P)^2^+0.3203P] where P=(Fo^2^+2Fc^2^)/3'
_refine_ls_weighting_scheme calc
_refine_ls_wR_factor_gt 0.1219
_refine_ls_wR_factor_ref 0.1367
_reflns_number_gt 2528
_reflns_number_total 3267
_reflns_threshold_expression >2sigma(I)
_cod_data_source_file jo902556b_si_003.cif
_cod_data_source_block Compound_I
_cod_depositor_comments
;
The following automatic conversions were performed:

'_symmetry_cell_setting' value 'Monoclinic' changed to 'monoclinic'
according to the built-in table from CIF Core dictionary named
'cif_core.dic' version 2.4.1 from 2010-06-29.

Automatic conversion script
Id: cif_fix_values 1646 2011-03-28 12:23:43Z adriana 
;
_cod_original_sg_symbol_H-M 'P 21'
_cod_database_code 4025215

loop_
_symmetry_equiv_pos_as_xyz
'x, y, z'
'-x, y+1/2, -z'

loop_
_atom_site_label
_atom_site_type_symbol
_atom_site_fract_x
_atom_site_fract_y
_atom_site_fract_z
_atom_site_U_iso_or_equiv
_atom_site_adp_type
_atom_site_occupancy
_atom_site_symmetry_multiplicity
_atom_site_calc_flag
_atom_site_refinement_flags
_atom_site_disorder_assembly
_atom_site_disorder_group
O1 O 1.0087(2) 0.0398(2) 0.26936(18) 0.0548(6) Uani 1 1 d . . .
O2 O 0.51174(19) 1.0334(2) 0.27594(17) 0.0516(5) Uani 1 1 d . . .
N1 N 0.7948(2) 0.0990(2) 0.27280(19) 0.0416(6) Uani 1 1 d . . .
H1N H 0.7177 0.0797 0.2897 0.050 Uiso 1 1 calc R . .
N2 N 0.2818(2) 0.9996(2) 0.22779(18) 0.0370(5) Uani 1 1 d . . .
H2N H 0.2002 1.0189 0.2374 0.044 Uiso 1 1 calc R . .
C1 C 0.8028(3) 0.2174(3) 0.2239(2) 0.0448(7) Uani 1 1 d . . .
H1 H 0.8722 0.2125 0.1812 0.054 Uiso 1 1 calc R . .
C2 C 0.8511(5) 0.3153(4) 0.3114(4) 0.0803(13) Uani 1 1 d . . .
H2A H 0.8057 0.2991 0.3687 0.096 Uiso 1 1 calc R . .
H2B H 0.9530 0.3074 0.3422 0.096 Uiso 1 1 calc R . .
C3 C 0.8201(5) 0.4396(5) 0.2744(5) 0.0932(16) Uani 1 1 d . . .
H3A H 0.8731 0.4586 0.2222 0.112 Uiso 1 1 calc R . .
H3B H 0.8527 0.4960 0.3353 0.112 Uiso 1 1 calc R . .
C4 C 0.6678(4) 0.4630(3) 0.2237(3) 0.0657(10) Uani 1 1 d . . .
H4A H 0.6189 0.4744 0.2797 0.079 Uiso 1 1 calc R . .
H4B H 0.6571 0.5391 0.1812 0.079 Uiso 1 1 calc R . .
C5 C 0.6031(3) 0.3589(3) 0.1536(3) 0.0491(7) Uani 1 1 d . . .
C6 C 0.4649(4) 0.3652(4) 0.0694(3) 0.0712(11) Uani 1 1 d . . .
H6A H 0.3903 0.3959 0.0997 0.085 Uiso 1 1 calc R . .
H6B H 0.4714 0.4190 0.0100 0.085 Uiso 1 1 calc R . .
C7 C 0.4380(4) 0.2348(4) 0.0330(3) 0.0821(13) Uani 1 1 d . . .
H7A H 0.4005 0.2313 -0.0452 0.099 Uiso 1 1 calc R . .
H7B H 0.3698 0.1964 0.0659 0.099 Uiso 1 1 calc R . .
C8 C 0.5789(4) 0.1683(4) 0.0679(2) 0.0562(8) Uani 1 1 d . . .
H8A H 0.5687 0.0864 0.0971 0.067 Uiso 1 1 calc R . .
H8B H 0.6216 0.1596 0.0080 0.067 Uiso 1 1 calc R . .
C9 C 0.6631(3) 0.2515(3) 0.1518(2) 0.0408(6) Uani 1 1 d . . .
C10 C 0.8994(3) 0.0184(3) 0.2931(2) 0.0374(6) Uani 1 1 d . . .
C11 C 0.8765(3) -0.1031(3) 0.3453(2) 0.0436(7) Uani 1 1 d . . .
C12 C 0.8231(4) -0.0783(4) 0.4431(3) 0.0646(10) Uani 1 1 d . . .
H12A H 0.8179 -0.1554 0.4800 0.077 Uiso 1 1 calc R . .
H12B H 0.7302 -0.0413 0.4206 0.077 Uiso 1 1 calc R . .
H12C H 0.8870 -0.0223 0.4912 0.077 Uiso 1 1 calc R . .
C13 C 0.7689(4) -0.1774(4) 0.2642(3) 0.0634(10) Uani 1 1 d . . .
H13A H 0.7552 -0.2565 0.2953 0.076 Uiso 1 1 calc R . .
H13B H 0.8019 -0.1908 0.2009 0.076 Uiso 1 1 calc R . .
H13C H 0.6803 -0.1328 0.2444 0.076 Uiso 1 1 calc R . .
C14 C 1.0131(3) -0.1737(4) 0.3772(3) 0.0625(10) Uani 1 1 d . . .
H14A H 0.9983 -0.2517 0.4095 0.075 Uiso 1 1 calc R . .
H14B H 1.0829 -0.1257 0.4286 0.075 Uiso 1 1 calc R . .
H14C H 1.0459 -0.1894 0.3142 0.075 Uiso 1 1 calc R . .
C15 C 0.2869(3) 0.9046(3) 0.1500(2) 0.0403(6) Uani 1 1 d . . .
H15 H 0.3814 0.9079 0.1373 0.048 Uiso 1 1 calc R . .
C16 C 0.1800(4) 0.9248(3) 0.0432(2) 0.0593(9) Uani 1 1 d . . .
H16A H 0.1725 1.0135 0.0276 0.071 Uiso 1 1 calc R . .
H16B H 0.2132 0.8844 -0.0132 0.071 Uiso 1 1 calc R . .
C17 C 0.0377(4) 0.8756(4) 0.0409(3) 0.0680(10) Uani 1 1 d . . .
H17A H -0.0280 0.8936 -0.0290 0.082 Uiso 1 1 calc R . .
H17B H 0.0031 0.9170 0.0962 0.082 Uiso 1 1 calc R . .
C18 C 0.0428(4) 0.7367(4) 0.0604(3) 0.0618(9) Uani 1 1 d . . .
H18A H -0.0447 0.7097 0.0757 0.074 Uiso 1 1 calc R . .
H18B H 0.0513 0.6936 -0.0042 0.074 Uiso 1 1 calc R . .
C19 C 0.1640(3) 0.7051(3) 0.1519(2) 0.0468(7) Uani 1 1 d . . .
C20 C 0.1813(4) 0.5853(4) 0.2097(3) 0.0679(10) Uani 1 1 d . . .
H20A H 0.1975 0.5181 0.1636 0.082 Uiso 1 1 calc R . .
H20B H 0.0977 0.5659 0.2340 0.082 Uiso 1 1 calc R . .
C21 C 0.3082(4) 0.6040(4) 0.3039(3) 0.0704(11) Uani 1 1 d . . .
H21A H 0.2797 0.6086 0.3708 0.084 Uiso 1 1 calc R . .
H21B H 0.3744 0.5353 0.3093 0.084 Uiso 1 1 calc R . .
C22 C 0.3755(4) 0.7230(3) 0.2845(3) 0.0636(10) Uani 1 1 d . . .
H22A H 0.3937 0.7765 0.3479 0.076 Uiso 1 1 calc R . .
H22B H 0.4644 0.7076 0.2665 0.076 Uiso 1 1 calc R . .
C23 C 0.2699(3) 0.7799(3) 0.1923(2) 0.0387(6) Uani 1 1 d . . .
C24 C 0.3944(3) 1.0584(3) 0.2849(2) 0.0354(6) Uani 1 1 d . . .
C25 C 0.3719(3) 1.1578(3) 0.3614(2) 0.0411(6) Uani 1 1 d . . .
C26 C 0.5089(4) 1.2271(4) 0.4056(3) 0.0618(9) Uani 1 1 d . . .
H26A H 0.4938 1.2940 0.4512 0.074 Uiso 1 1 calc R . .
H26B H 0.5409 1.2606 0.3467 0.074 Uiso 1 1 calc R . .
H26C H 0.5794 1.1711 0.4473 0.074 Uiso 1 1 calc R . .
C27 C 0.2604(4) 1.2488(3) 0.3025(3) 0.0528(8) Uani 1 1 d . . .
H27A H 0.2533 1.3160 0.3503 0.063 Uiso 1 1 calc R . .
H27B H 0.1703 1.2070 0.2788 0.063 Uiso 1 1 calc R . .
H27C H 0.2865 1.2815 0.2407 0.063 Uiso 1 1 calc R . .
C28 C 0.3284(4) 1.0958(3) 0.4529(2) 0.0544(8) Uani 1 1 d . . .
H28A H 0.3259 1.1567 0.5073 0.065 Uiso 1 1 calc R . .
H28B H 0.3959 1.0318 0.4840 0.065 Uiso 1 1 calc R . .
H28C H 0.2358 1.0594 0.4258 0.065 Uiso 1 1 calc R . .

loop_
_atom_site_aniso_label
_atom_site_aniso_U_11
_atom_site_aniso_U_22
_atom_site_aniso_U_33
_atom_site_aniso_U_23
_atom_site_aniso_U_13
_atom_site_aniso_U_12
O1 0.0338(10) 0.0556(14) 0.0842(14) 0.0095(12) 0.0314(10) 0.0042(10)
O2 0.0277(9) 0.0607(14) 0.0697(13) -0.0074(11) 0.0185(9) -0.0012(9)
N1 0.0289(12) 0.0480(14) 0.0520(14) 0.0075(12) 0.0183(10) 0.0017(10)
N2 0.0269(11) 0.0369(13) 0.0507(13) -0.0043(10) 0.0165(9) 0.0004(9)
C1 0.0403(15) 0.0408(16) 0.0544(17) -0.0006(13) 0.0146(13) -0.0032(13)
C2 0.071(3) 0.065(3) 0.087(3) -0.015(2) -0.010(2) -0.016(2)
C3 0.090(3) 0.072(3) 0.113(4) -0.038(3) 0.020(3) -0.023(3)
C4 0.082(3) 0.0362(17) 0.084(3) -0.0021(17) 0.031(2) -0.0006(17)
C5 0.0559(18) 0.0410(17) 0.0532(17) 0.0098(14) 0.0195(14) 0.0016(14)
C6 0.063(2) 0.067(3) 0.077(2) 0.030(2) 0.0084(18) 0.0160(19)
C7 0.074(3) 0.087(3) 0.064(2) 0.008(2) -0.0177(19) 0.001(2)
C8 0.070(2) 0.0494(19) 0.0448(17) -0.0038(15) 0.0083(15) -0.0082(17)
C9 0.0449(15) 0.0368(15) 0.0421(14) 0.0047(12) 0.0141(12) -0.0015(12)
C10 0.0280(13) 0.0455(16) 0.0393(13) -0.0030(12) 0.0102(10) 0.0004(11)
C11 0.0325(14) 0.0527(18) 0.0464(15) 0.0075(14) 0.0119(12) 0.0027(13)
C12 0.065(2) 0.076(3) 0.0606(19) 0.023(2) 0.0292(16) 0.0035(19)
C13 0.0500(19) 0.049(2) 0.085(3) 0.0012(18) 0.0071(18) -0.0052(16)
C14 0.0437(17) 0.066(2) 0.078(2) 0.020(2) 0.0160(16) 0.0108(17)
C15 0.0411(14) 0.0385(16) 0.0440(14) -0.0040(12) 0.0162(12) 0.0003(12)
C16 0.081(2) 0.051(2) 0.0442(16) 0.0009(16) 0.0126(16) 0.0034(18)
C17 0.058(2) 0.078(3) 0.056(2) -0.003(2) -0.0069(16) 0.011(2)
C18 0.0536(19) 0.066(2) 0.059(2) -0.0133(18) 0.0023(15) -0.0114(18)
C19 0.0480(17) 0.0394(16) 0.0533(17) -0.0092(13) 0.0139(13) -0.0064(13)
C20 0.071(2) 0.044(2) 0.084(2) -0.0030(19) 0.0123(19) -0.0113(18)
C21 0.072(2) 0.051(2) 0.081(3) 0.015(2) 0.008(2) -0.0054(19)
C22 0.057(2) 0.0444(19) 0.076(2) 0.0116(17) -0.0052(17) -0.0051(16)
C23 0.0353(14) 0.0365(15) 0.0444(14) -0.0036(12) 0.0107(11) 0.0002(12)
C24 0.0317(13) 0.0336(14) 0.0431(14) 0.0033(12) 0.0141(11) 0.0006(11)
C25 0.0410(15) 0.0402(16) 0.0452(15) -0.0034(13) 0.0169(12) -0.0064(13)
C26 0.060(2) 0.064(2) 0.0615(19) -0.0175(18) 0.0171(16) -0.0229(18)
C27 0.062(2) 0.0351(17) 0.067(2) -0.0017(15) 0.0277(16) 0.0033(14)
C28 0.066(2) 0.0508(19) 0.0518(17) -0.0044(15) 0.0256(15) -0.0062(17)

loop_
_atom_type_symbol
_atom_type_description
_atom_type_scat_dispersion_real
_atom_type_scat_dispersion_imag
_atom_type_scat_source
C C 0.0033 0.0016 'International Tables Vol C Tables 4.2.6.8 and 6.1.1.4'
H H 0.0000 0.0000 'International Tables Vol C Tables 4.2.6.8 and 6.1.1.4'
N N 0.0061 0.0033 'International Tables Vol C Tables 4.2.6.8 and 6.1.1.4'
O O 0.0106 0.0060 'International Tables Vol C Tables 4.2.6.8 and 6.1.1.4'

loop_
_geom_angle_atom_site_label_1
_geom_angle_atom_site_label_2
_geom_angle_atom_site_label_3
_geom_angle
_geom_angle_site_symmetry_1
_geom_angle_site_symmetry_3
_geom_angle_publ_flag
C10 N1 C1 122.8(2) . . ?
C10 N1 H1N 118.6 . . ?
C1 N1 H1N 118.6 . . ?
C24 N2 C15 123.4(2) . . ?
C24 N2 H2N 118.3 . . ?
C15 N2 H2N 118.3 . . ?
N1 C1 C9 110.2(2) . . ?
N1 C1 C2 109.5(3) . . ?
C9 C1 C2 110.1(3) . . ?
N1 C1 H1 109.0 . . ?
C9 C1 H1 109.0 . . ?
C2 C1 H1 109.0 . . ?
C3 C2 C1 114.1(4) . . ?
C3 C2 H2A 108.7 . . ?
C1 C2 H2A 108.7 . . ?
C3 C2 H2B 108.7 . . ?
C1 C2 H2B 108.7 . . ?
H2A C2 H2B 107.6 . . ?
C2 C3 C4 113.9(4) . . ?
C2 C3 H3A 108.8 . . ?
C4 C3 H3A 108.8 . . ?
C2 C3 H3B 108.8 . . ?
C4 C3 H3B 108.8 . . ?
H3A C3 H3B 107.7 . . ?
C5 C4 C3 110.9(3) . . ?
C5 C4 H4A 109.5 . . ?
C3 C4 H4A 109.5 . . ?
C5 C4 H4B 109.5 . . ?
C3 C4 H4B 109.5 . . ?
H4A C4 H4B 108.0 . . ?
C9 C5 C4 124.5(3) . . ?
C9 C5 C6 110.8(3) . . ?
C4 C5 C6 124.6(3) . . ?
C7 C6 C5 103.7(3) . . ?
C7 C6 H6A 111.0 . . ?
C5 C6 H6A 111.0 . . ?
C7 C6 H6B 111.0 . . ?
C5 C6 H6B 111.0 . . ?
H6A C6 H6B 109.0 . . ?
C6 C7 C8 106.5(3) . . ?
C6 C7 H7A 110.4 . . ?
C8 C7 H7A 110.4 . . ?
C6 C7 H7B 110.4 . . ?
C8 C7 H7B 110.4 . . ?
H7A C7 H7B 108.6 . . ?
C9 C8 C7 102.5(3) . . ?
C9 C8 H8A 111.3 . . ?
C7 C8 H8A 111.3 . . ?
C9 C8 H8B 111.3 . . ?
C7 C8 H8B 111.3 . . ?
H8A C8 H8B 109.2 . . ?
C5 C9 C8 112.7(3) . . ?
C5 C9 C1 123.9(3) . . ?
C8 C9 C1 123.4(3) . . ?
O1 C10 N1 121.3(3) . . ?
O1 C10 C11 121.5(3) . . ?
N1 C10 C11 117.2(2) . . ?
C14 C11 C13 109.3(3) . . ?
C14 C11 C12 110.2(3) . . ?
C13 C11 C12 109.7(3) . . ?
C14 C11 C10 109.4(2) . . ?
C13 C11 C10 108.2(3) . . ?
C12 C11 C10 110.0(3) . . ?
C11 C12 H12A 109.5 . . ?
C11 C12 H12B 109.5 . . ?
H12A C12 H12B 109.5 . . ?
C11 C12 H12C 109.5 . . ?
H12A C12 H12C 109.5 . . ?
H12B C12 H12C 109.5 . . ?
C11 C13 H13A 109.5 . . ?
C11 C13 H13B 109.5 . . ?
H13A C13 H13B 109.5 . . ?
C11 C13 H13C 109.5 . . ?
H13A C13 H13C 109.5 . . ?
H13B C13 H13C 109.5 . . ?
C11 C14 H14A 109.5 . . ?
C11 C14 H14B 109.5 . . ?
H14A C14 H14B 109.5 . . ?
C11 C14 H14C 109.5 . . ?
H14A C14 H14C 109.5 . . ?
H14B C14 H14C 109.5 . . ?
N2 C15 C23 111.2(2) . . ?
N2 C15 C16 112.7(2) . . ?
C23 C15 C16 110.5(3) . . ?
N2 C15 H15 107.4 . . ?
C23 C15 H15 107.4 . . ?
C16 C15 H15 107.4 . . ?
C17 C16 C15 112.8(3) . . ?
C17 C16 H16A 109.0 . . ?
C15 C16 H16A 109.0 . . ?
C17 C16 H16B 109.0 . . ?
C15 C16 H16B 109.0 . . ?
H16A C16 H16B 107.8 . . ?
C16 C17 C18 111.1(3) . . ?
C16 C17 H17A 109.4 . . ?
C18 C17 H17A 109.4 . . ?
C16 C17 H17B 109.4 . . ?
C18 C17 H17B 109.4 . . ?
H17A C17 H17B 108.0 . . ?
C19 C18 C17 110.2(3) . . ?
C19 C18 H18A 109.6 . . ?
C17 C18 H18A 109.6 . . ?
C19 C18 H18B 109.6 . . ?
C17 C18 H18B 109.6 . . ?
H18A C18 H18B 108.1 . . ?
C23 C19 C18 124.1(3) . . ?
C23 C19 C20 111.5(3) . . ?
C18 C19 C20 124.4(3) . . ?
C19 C20 C21 104.3(3) . . ?
C19 C20 H20A 110.9 . . ?
C21 C20 H20A 110.9 . . ?
C19 C20 H20B 110.9 . . ?
C21 C20 H20B 110.9 . . ?
H20A C20 H20B 108.9 . . ?
C22 C21 C20 106.8(3) . . ?
C22 C21 H21A 110.4 . . ?
C20 C21 H21A 110.4 . . ?
C22 C21 H21B 110.4 . . ?
C20 C21 H21B 110.4 . . ?
H21A C21 H21B 108.6 . . ?
C23 C22 C21 104.1(3) . . ?
C23 C22 H22A 110.9 . . ?
C21 C22 H22A 110.9 . . ?
C23 C22 H22B 110.9 . . ?
C21 C22 H22B 110.9 . . ?
H22A C22 H22B 109.0 . . ?
C19 C23 C15 124.8(3) . . ?
C19 C23 C22 111.9(3) . . ?
C15 C23 C22 123.3(3) . . ?
O2 C24 N2 121.0(2) . . ?
O2 C24 C25 121.7(2) . . ?
N2 C24 C25 117.3(2) . . ?
C26 C25 C24 109.0(2) . . ?
C26 C25 C28 109.5(3) . . ?
C24 C25 C28 108.5(2) . . ?
C26 C25 C27 108.6(3) . . ?
C24 C25 C27 110.2(2) . . ?
C28 C25 C27 111.1(3) . . ?
C25 C26 H26A 109.5 . . ?
C25 C26 H26B 109.5 . . ?
H26A C26 H26B 109.5 . . ?
C25 C26 H26C 109.5 . . ?
H26A C26 H26C 109.5 . . ?
H26B C26 H26C 109.5 . . ?
C25 C27 H27A 109.5 . . ?
C25 C27 H27B 109.5 . . ?
H27A C27 H27B 109.5 . . ?
C25 C27 H27C 109.5 . . ?
H27A C27 H27C 109.5 . . ?
H27B C27 H27C 109.5 . . ?
C25 C28 H28A 109.5 . . ?
C25 C28 H28B 109.5 . . ?
H28A C28 H28B 109.5 . . ?
C25 C28 H28C 109.5 . . ?
H28A C28 H28C 109.5 . . ?
H28B C28 H28C 109.5 . . ?

loop_
_geom_bond_atom_site_label_1
_geom_bond_atom_site_label_2
_geom_bond_distance
_geom_bond_site_symmetry_2
_geom_bond_publ_flag
O1 C10 1.231(3) . ?
O2 C24 1.236(3) . ?
N1 C10 1.336(4) . ?
N1 C1 1.455(4) . ?
N1 H1N 0.8800 . ?
N2 C24 1.334(3) . ?
N2 C15 1.464(4) . ?
N2 H2N 0.8800 . ?
C1 C9 1.503(4) . ?
C1 C2 1.546(5) . ?
C1 H1 1.0000 . ?
C2 C3 1.448(7) . ?
C2 H2A 0.9900 . ?
C2 H2B 0.9900 . ?
C3 C4 1.506(6) . ?
C3 H3A 0.9900 . ?
C3 H3B 0.9900 . ?
C4 C5 1.495(5) . ?
C4 H4A 0.9900 . ?
C4 H4B 0.9900 . ?
C5 C9 1.320(4) . ?
C5 C6 1.515(5) . ?
C6 C7 1.504(7) . ?
C6 H6A 0.9900 . ?
C6 H6B 0.9900 . ?
C7 C8 1.537(5) . ?
C7 H7A 0.9900 . ?
C7 H7B 0.9900 . ?
C8 C9 1.497(4) . ?
C8 H8A 0.9900 . ?
C8 H8B 0.9900 . ?
C10 C11 1.538(4) . ?
C11 C14 1.522(4) . ?
C11 C13 1.523(5) . ?
C11 C12 1.535(4) . ?
C12 H12A 0.9800 . ?
C12 H12B 0.9800 . ?
C12 H12C 0.9800 . ?
C13 H13A 0.9800 . ?
C13 H13B 0.9800 . ?
C13 H13C 0.9800 . ?
C14 H14A 0.9800 . ?
C14 H14B 0.9800 . ?
C14 H14C 0.9800 . ?
C15 C23 1.497(4) . ?
C15 C16 1.527(4) . ?
C15 H15 1.0000 . ?
C16 C17 1.509(6) . ?
C16 H16A 0.9900 . ?
C16 H16B 0.9900 . ?
C17 C18 1.539(6) . ?
C17 H17A 0.9900 . ?
C17 H17B 0.9900 . ?
C18 C19 1.494(5) . ?
C18 H18A 0.9900 . ?
C18 H18B 0.9900 . ?
C19 C23 1.328(4) . ?
C19 C20 1.499(5) . ?
C20 C21 1.523(5) . ?
C20 H20A 0.9900 . ?
C20 H20B 0.9900 . ?
C21 C22 1.516(5) . ?
C21 H21A 0.9900 . ?
C21 H21B 0.9900 . ?
C22 C23 1.505(4) . ?
C22 H22A 0.9900 . ?
C22 H22B 0.9900 . ?
C24 C25 1.533(4) . ?
C25 C26 1.532(4) . ?
C25 C28 1.535(4) . ?
C25 C27 1.535(5) . ?
C26 H26A 0.9800 . ?
C26 H26B 0.9800 . ?
C26 H26C 0.9800 . ?
C27 H27A 0.9800 . ?
C27 H27B 0.9800 . ?
C27 H27C 0.9800 . ?
C28 H28A 0.9800 . ?
C28 H28B 0.9800 . ?
C28 H28C 0.9800 . ?

loop_
_geom_hbond_atom_site_label_D
_geom_hbond_atom_site_label_H
_geom_hbond_atom_site_label_A
_geom_hbond_distance_DH
_geom_hbond_distance_HA
_geom_hbond_distance_DA
_geom_hbond_angle_DHA
_geom_hbond_site_symmetry_A
N1 H1N O2 0.88 2.07 2.920(3) 161.2 1_545
N2 H2N O1 0.88 2.07 2.946(3) 171.9 1_465

loop_
_geom_torsion_atom_site_label_1
_geom_torsion_atom_site_label_2
_geom_torsion_atom_site_label_3
_geom_torsion_atom_site_label_4
_geom_torsion
_geom_torsion_site_symmetry_1
_geom_torsion_site_symmetry_2
_geom_torsion_site_symmetry_3
_geom_torsion_site_symmetry_4
_geom_torsion_publ_flag
C10 N1 C1 C9 144.6(3) . . . . ?
C10 N1 C1 C2 -94.2(3) . . . . ?
N1 C1 C2 C3 -160.9(4) . . . . ?
C9 C1 C2 C3 -39.6(5) . . . . ?
C1 C2 C3 C4 57.4(6) . . . . ?
C2 C3 C4 C5 -41.6(6) . . . . ?
C3 C4 C5 C9 12.1(5) . . . . ?
C3 C4 C5 C6 -163.2(4) . . . . ?
C9 C5 C6 C7 11.7(4) . . . . ?
C4 C5 C6 C7 -172.4(4) . . . . ?
C5 C6 C7 C8 -18.6(4) . . . . ?
C6 C7 C8 C9 18.7(4) . . . . ?
C4 C5 C9 C8 -175.5(3) . . . . ?
C6 C5 C9 C8 0.4(4) . . . . ?
C4 C5 C9 C1 2.7(5) . . . . ?
C6 C5 C9 C1 178.6(3) . . . . ?
C7 C8 C9 C5 -12.0(4) . . . . ?
C7 C8 C9 C1 169.8(3) . . . . ?
N1 C1 C9 C5 131.1(3) . . . . ?
C2 C1 C9 C5 10.2(4) . . . . ?
N1 C1 C9 C8 -50.8(4) . . . . ?
C2 C1 C9 C8 -171.7(3) . . . . ?
C1 N1 C10 O1 -1.2(4) . . . . ?
C1 N1 C10 C11 179.9(2) . . . . ?
O1 C10 C11 C14 9.7(4) . . . . ?
N1 C10 C11 C14 -171.4(3) . . . . ?
O1 C10 C11 C13 -109.3(3) . . . . ?
N1 C10 C11 C13 69.6(3) . . . . ?
O1 C10 C11 C12 130.9(3) . . . . ?
N1 C10 C11 C12 -50.2(3) . . . . ?
C24 N2 C15 C23 104.5(3) . . . . ?
C24 N2 C15 C16 -130.8(3) . . . . ?
N2 C15 C16 C17 -83.9(4) . . . . ?
C23 C15 C16 C17 41.1(4) . . . . ?
C15 C16 C17 C18 -61.0(4) . . . . ?
C16 C17 C18 C19 45.8(4) . . . . ?
C17 C18 C19 C23 -15.5(5) . . . . ?
C17 C18 C19 C20 164.2(4) . . . . ?
C23 C19 C20 C21 7.3(4) . . . . ?
C18 C19 C20 C21 -172.5(3) . . . . ?
C19 C20 C21 C22 -11.2(4) . . . . ?
C20 C21 C22 C23 10.9(4) . . . . ?
C18 C19 C23 C15 -2.6(5) . . . . ?
C20 C19 C23 C15 177.6(3) . . . . ?
C18 C19 C23 C22 179.4(3) . . . . ?
C20 C19 C23 C22 -0.3(4) . . . . ?
N2 C15 C23 C19 116.0(3) . . . . ?
C16 C15 C23 C19 -9.9(4) . . . . ?
N2 C15 C23 C22 -66.3(4) . . . . ?
C16 C15 C23 C22 167.8(3) . . . . ?
C21 C22 C23 C19 -6.8(4) . . . . ?
C21 C22 C23 C15 175.2(3) . . . . ?
C15 N2 C24 O2 -1.3(4) . . . . ?
C15 N2 C24 C25 178.7(2) . . . . ?
O2 C24 C25 C26 8.7(4) . . . . ?
N2 C24 C25 C26 -171.2(3) . . . . ?
O2 C24 C25 C28 -110.4(3) . . . . ?
N2 C24 C25 C28 69.7(3) . . . . ?
O2 C24 C25 C27 127.8(3) . . . . ?
N2 C24 C25 C27 -52.1(3) . . . . ?
